data_7706099
loop_
_publ_author_name
'Fang, Yu'
'Sun, Rong'
'Sun, Ai-Huan'
'Sun, Hao-Ling'
'Gao, Song'

_publ_section_title
;
 The construction of dynamic dysprosium-carboxylate ribbons by utilizing
 the hybrid-ligand conception.
;
_journal_issue 4
_journal_name_full 'Dalton transactions (Cambridge, England : 2003)'
_journal_page_first 1246
_journal_page_last 1252
_journal_paper_doi 10.1039/d0dt03589k
_journal_volume 50
_journal_year 2021
_chemical_formula_moiety 'C14 H10 Dy N3 O7'
_chemical_formula_sum 'C14 H10 Dy N3 O7'
_chemical_formula_weight 494.75
_space_group_crystal_system monoclinic
_space_group_IT_number 14
_space_group_name_Hall '-P 2ybc'
_space_group_name_H-M_alt 'P 1 21/c 1'
_atom_sites_solution_hydrogens mixed
_audit_creation_date 2018-09-13
_audit_creation_method
;
Olex2 1.2
(compiled 2018.05.29 svn.r3508 for OlexSys, GUI svn.r5506)
;
_audit_update_record
;
2020-10-15 deposited with the CCDC.	2020-12-16 downloaded from the CCDC.
;
_cell_angle_alpha 90
_cell_angle_beta 111.835(9)
_cell_angle_gamma 90
_cell_formula_units_Z 4
_cell_length_a 8.2164(6)
_cell_length_b 22.0828(17)
_cell_length_c 8.6795(8)
_cell_measurement_reflns_used 1537
_cell_measurement_temperature 100
_cell_measurement_theta_max 25.5430
_cell_measurement_theta_min 4.0050
_cell_volume 1461.8(2)
_computing_cell_refinement 'CrysAlisPro 1.171.38.41k (Rigaku OD, 2015)'
_computing_data_collection 'CrysAlisPro 1.171.38.41k (Rigaku OD, 2015)'
_computing_data_reduction 'CrysAlisPro 1.171.38.41k (Rigaku OD, 2015)'
_computing_molecular_graphics 'Olex2 (Dolomanov et al., 2009)'
_computing_publication_material 'Olex2 (Dolomanov et al., 2009)'
_computing_structure_refinement 'ShelXL (Sheldrick, 2015)'
_computing_structure_solution 'ShelXT (Sheldrick, 2015)'
_diffrn_ambient_environment air
_diffrn_ambient_temperature 100
_diffrn_detector 'CCD plate'
_diffrn_detector_area_resol_mean 5.3127
_diffrn_detector_type AtlasS2
_diffrn_measured_fraction_theta_full 0.997
_diffrn_measured_fraction_theta_max 0.997
_diffrn_measurement_details
;
List of Runs (angles in degrees, time in seconds):

  # Type    Start    End  Width  t~exp~   \w     \q     \k     \f   Frames
#--------------------------------------------------------------------------
  1  \w    -18.00  29.00   1.00    3.00    --  -11.20 -99.00-120.00   47
  2  \w    -22.00  79.00   1.00    3.00    --   12.45  19.00-150.00  101
  3  \w    -30.00   6.00   1.00    3.00    --   12.45 -19.00-150.00   36
;
_diffrn_measurement_device 'four-circle diffractometer'
_diffrn_measurement_device_type 'SuperNova, Dual, Cu at zero, AtlasS2'
_diffrn_measurement_method '\w scans'
_diffrn_orient_matrix_type 'CrysAlisPro convention (1999,Acta A55,543-557)'
_diffrn_orient_matrix_UB_11 -0.0263239000
_diffrn_orient_matrix_UB_12 0.0303787000
_diffrn_orient_matrix_UB_13 0.0036164000
_diffrn_orient_matrix_UB_21 -0.0179702000
_diffrn_orient_matrix_UB_22 -0.0069668000
_diffrn_orient_matrix_UB_23 0.0718954000
_diffrn_orient_matrix_UB_31 0.0873545000
_diffrn_orient_matrix_UB_32 0.0077297000
_diffrn_orient_matrix_UB_33 0.0507244000
_diffrn_radiation_monochromator mirror
_diffrn_radiation_probe x-ray
_diffrn_radiation_type MoK\a
_diffrn_radiation_wavelength 0.71073
_diffrn_reflns_av_R_equivalents 0.0625
_diffrn_reflns_av_unetI/netI 0.1081
_diffrn_reflns_Laue_measured_fraction_full 0.997
_diffrn_reflns_Laue_measured_fraction_max 0.997
_diffrn_reflns_limit_h_max 10
_diffrn_reflns_limit_h_min -9
_diffrn_reflns_limit_k_max 26
_diffrn_reflns_limit_k_min -22
_diffrn_reflns_limit_l_max 7
_diffrn_reflns_limit_l_min -10
_diffrn_reflns_number 6175
_diffrn_reflns_point_group_measured_fraction_full 0.997
_diffrn_reflns_point_group_measured_fraction_max 0.997
_diffrn_reflns_theta_full 25.681
_diffrn_reflns_theta_max 25.681
_diffrn_reflns_theta_min 3.451
_diffrn_source 'micro-focus sealed X-ray tube'
_diffrn_source_type 'SuperNova (Mo) X-ray Source'
_exptl_absorpt_coefficient_mu 5.159
_exptl_absorpt_correction_T_max 1.00000
_exptl_absorpt_correction_T_min 0.57734
_exptl_absorpt_correction_type multi-scan
_exptl_absorpt_process_details
;
CrysAlisPro 1.171.38.41k (Rigaku Oxford Diffraction, 2015)
Empirical absorption correction using spherical harmonics,
 implemented in SCALE3 ABSPACK scaling algorithm.
;
_exptl_crystal_colour 'clear light yellow'
_exptl_crystal_colour_lustre clear
_exptl_crystal_colour_modifier light
_exptl_crystal_colour_primary yellow
_exptl_crystal_density_diffrn 2.248
_exptl_crystal_description plate
_exptl_crystal_F_000 948
_exptl_crystal_size_max 0.15
_exptl_crystal_size_mid 0.1
_exptl_crystal_size_min 0.05
_refine_diff_density_max 1.283
_refine_diff_density_min -1.141
_refine_diff_density_rms 0.252
_refine_ls_extinction_method none
_refine_ls_goodness_of_fit_ref 1.023
_refine_ls_hydrogen_treatment mixed
_refine_ls_matrix_type full
_refine_ls_number_parameters 231
_refine_ls_number_reflns 2766
_refine_ls_number_restraints 0
_refine_ls_restrained_S_all 1.023
_refine_ls_R_factor_all 0.0730
_refine_ls_R_factor_gt 0.0469
_refine_ls_shift/su_max 0.001
_refine_ls_shift/su_mean 0.000
_refine_ls_structure_factor_coef Fsqd
_refine_ls_weighting_details 'w=1/[\s^2^(Fo^2^)] where P=(Fo^2^+2Fc^2^)/3'
_refine_ls_weighting_scheme calc
_refine_ls_wR_factor_gt 0.0676
_refine_ls_wR_factor_ref 0.0819
_reflns_Friedel_coverage 0.000
_reflns_number_gt 2028
_reflns_number_total 2766
_reflns_threshold_expression 'I > 2\s(I)'
_cod_data_source_file d0dt03589k2.cif
_cod_data_source_block 20160507a
_cod_depositor_comments 'Adding full bibliography for 7706099--7706101.cif.'
_cod_database_code 7706099
_shelx_shelxl_version_number 2014/7
_chemical_oxdiff_formula 'C10 H10 N10 O10 Dy1'
_shelx_space_group_comment
;
The symmetry employed for this shelxl refinement is uniquely defined
by the following loop, which should always be used as a source of
symmetry information in preference to the above space-group names.
They are only intended as comments.
;
_shelx_estimated_absorpt_t_max 0.782
_shelx_estimated_absorpt_t_min 0.512
_reflns_odcompleteness_completeness 99.61
_reflns_odcompleteness_iscentric 1
_reflns_odcompleteness_theta 26.32
_olex2_refinement_description
;
1. Fixed Uiso
 At 1.2 times of:
  All C(H) groups
 At 1.5 times of:
  All O(H,H) groups
2.a Rotating group:
 O2(H2A,H2B)
2.b Aromatic/amide H refined with riding coordinates:
 C3(H3), C4(H4), C7(H7), C8(H8), C9(H9), C12(H12), C13(H13)
;
_olex2_date_sample_data_collection 2016-05-07
_olex2_submission_special_instructions 'No special instructions were received'
_oxdiff_exptl_absorpt_empirical_details
;
Empirical correction (ABSPACK) includes:
- Absorption correction using spherical harmonics
- Frame scaling
;
_oxdiff_exptl_absorpt_empirical_full_max 1.528
_oxdiff_exptl_absorpt_empirical_full_min 0.502

loop_
_space_group_symop_operation_xyz
'x, y, z'
'-x, y+1/2, -z+1/2'
'-x, -y, -z'
'x, -y-1/2, z-1/2'

loop_
_atom_site_label
_atom_site_type_symbol
_atom_site_fract_x
_atom_site_fract_y
_atom_site_fract_z
_atom_site_U_iso_or_equiv
_atom_site_adp_type
_atom_site_occupancy
_atom_site_site_symmetry_order
_atom_site_calc_flag
_atom_site_refinement_flags_posn
_atom_site_refinement_flags_adp
_atom_site_refinement_flags_occupancy
_atom_site_disorder_assembly
_atom_site_disorder_group
Dy1 Dy 0.33612(4) 0.57297(2) 0.97491(5) 0.01283(14) Uani 1 1 d . . . . .
O1 O 0.5524(6) 0.5983(3) 0.8722(7) 0.0223(15) Uani 1 1 d . . . . .
O2 O 0.2722(6) 0.5006(3) 1.1437(7) 0.0219(15) Uani 1 1 d . . . . .
H2A H 0.1608 0.4909 1.1017 0.033 Uiso 1 1 d GR . . . .
H2B H 0.2849 0.5161 1.2404 0.033 Uiso 1 1 d GR . . . .
O3 O 0.3832(6) 0.4867(3) 0.8409(7) 0.0189(14) Uani 1 1 d . . . . .
O4 O 0.4488(6) 0.4005(3) 0.7537(7) 0.0195(14) Uani 1 1 d . . . . .
O5 O -0.0226(6) 0.4630(3) 0.1899(7) 0.0233(15) Uani 1 1 d . . . . .
O6 O -0.1361(6) 0.3890(3) 0.2838(7) 0.0273(16) Uani 1 1 d . . . . .
O7 O 0.7132(6) 0.6639(3) 0.7923(8) 0.0313(17) Uani 1 1 d . . . . .
N1 N 0.3905(7) 0.6835(3) 0.9643(8) 0.0135(16) Uani 1 1 d . . . . .
N2 N 0.1527(7) 0.6430(3) 1.0828(8) 0.0158(16) Uani 1 1 d . . . . .
N3 N 0.3298(8) 0.7850(4) 1.0121(9) 0.0244(19) Uani 1 1 d . . . . .
C1 C 0.6030(8) 0.6521(4) 0.8497(10) 0.015(2) Uani 1 1 d . . . . .
C2 C 0.5106(9) 0.7014(4) 0.9052(10) 0.017(2) Uani 1 1 d . . . . .
C3 C 0.5470(10) 0.7618(5) 0.8980(11) 0.027(2) Uani 1 1 d . . . . .
H3 H 0.6306 0.7749 0.8569 0.032 Uiso 1 1 calc R . . . .
C4 C 0.4533(10) 0.8021(4) 0.9547(10) 0.025(2) Uani 1 1 d . . . . .
H4 H 0.4772 0.8432 0.9530 0.030 Uiso 1 1 calc R . . . .
C5 C 0.3040(9) 0.7261(4) 1.0119(10) 0.019(2) Uani 1 1 d . . . . .
C6 C 0.1688(9) 0.7045(4) 1.0745(10) 0.015(2) Uani 1 1 d . . . . .
C7 C 0.0698(8) 0.7452(4) 1.1221(9) 0.017(2) Uani 1 1 d . . . . .
H7 H 0.0849 0.7866 1.1130 0.020 Uiso 1 1 calc R . . . .
C8 C -0.0526(10) 0.7240(5) 1.1837(11) 0.027(2) Uani 1 1 d . . . . .
H8 H -0.1223 0.7503 1.2159 0.033 Uiso 1 1 calc R . . . .
C9 C -0.0668(10) 0.6622(5) 1.1952(11) 0.025(2) Uani 1 1 d . . . . .
H9 H -0.1451 0.6462 1.2389 0.030 Uiso 1 1 calc R . . . .
C10 C 0.0336(10) 0.6241(5) 1.1427(12) 0.027(2) Uani 1 1 d . . . . .
H10 H 0.049(10) 0.578(5) 1.175(12) 0.05(3) Uiso 1 1 d . . . . .
C11 C 0.3581(9) 0.4481(4) 0.7254(10) 0.017(2) Uani 1 1 d . . . . .
C12 C 0.2203(9) 0.4602(4) 0.5596(11) 0.023(2) Uani 1 1 d . . . . .
H12 H 0.1833 0.4999 0.5317 0.027 Uiso 1 1 calc R . . . .
C13 C 0.1491(8) 0.4175(4) 0.4519(10) 0.018(2) Uani 1 1 d . . . . .
H13 H 0.2010 0.3794 0.4726 0.021 Uiso 1 1 calc R . . . .
C14 C -0.0106(9) 0.4255(4) 0.2972(10) 0.019(2) Uani 1 1 d . . . . .

loop_
_atom_site_aniso_label
_atom_site_aniso_U_11
_atom_site_aniso_U_22
_atom_site_aniso_U_33
_atom_site_aniso_U_23
_atom_site_aniso_U_13
_atom_site_aniso_U_12
Dy1 0.01150(19) 0.0141(3) 0.0122(2) -0.0004(2) 0.00361(14) 0.00008(16)
O1 0.023(3) 0.019(4) 0.030(4) -0.004(3) 0.015(3) -0.005(3)
O2 0.020(3) 0.025(4) 0.022(3) 0.006(3) 0.009(2) 0.003(3)
O3 0.014(3) 0.023(4) 0.015(3) -0.006(3) 0.001(2) 0.001(2)
O4 0.020(3) 0.015(4) 0.019(3) -0.005(3) 0.002(2) 0.001(3)
O5 0.017(3) 0.025(4) 0.025(4) 0.006(3) 0.004(2) -0.002(3)
O6 0.020(3) 0.028(4) 0.024(4) 0.012(3) -0.004(3) -0.007(3)
O7 0.027(3) 0.033(4) 0.044(4) -0.001(4) 0.025(3) 0.002(3)
N1 0.015(3) 0.019(4) 0.006(4) 0.003(3) 0.002(3) 0.001(3)
N2 0.015(3) 0.013(4) 0.018(4) 0.003(4) 0.005(3) 0.000(3)
N3 0.028(4) 0.021(5) 0.025(5) 0.001(4) 0.011(3) -0.003(3)
C1 0.006(3) 0.024(6) 0.014(5) -0.001(4) 0.002(3) -0.006(4)
C2 0.015(4) 0.016(5) 0.016(5) 0.012(4) 0.000(3) -0.002(4)
C3 0.025(4) 0.034(6) 0.024(5) 0.005(5) 0.012(4) -0.003(4)
C4 0.043(5) 0.013(5) 0.012(5) -0.001(5) 0.004(4) -0.006(4)
C5 0.014(4) 0.024(6) 0.015(5) -0.008(5) 0.001(3) 0.002(4)
C6 0.011(3) 0.024(6) 0.009(4) -0.007(4) 0.004(3) -0.003(4)
C7 0.018(4) 0.023(6) 0.006(4) 0.006(4) -0.001(3) 0.004(4)
C8 0.021(4) 0.034(7) 0.032(6) 0.004(5) 0.015(4) 0.005(4)
C9 0.021(4) 0.030(6) 0.022(5) -0.001(5) 0.005(4) 0.001(4)
C10 0.018(4) 0.032(7) 0.026(5) 0.004(5) 0.003(4) -0.003(4)
C11 0.011(4) 0.028(6) 0.016(5) 0.000(5) 0.008(3) -0.001(4)
C12 0.020(4) 0.012(5) 0.030(6) 0.001(5) 0.003(4) 0.003(4)
C13 0.011(3) 0.017(5) 0.021(5) 0.002(5) 0.001(3) 0.007(4)
C14 0.017(4) 0.023(6) 0.014(5) 0.011(5) 0.003(3) 0.002(4)

loop_
_atom_type_symbol
_atom_type_description
_atom_type_scat_dispersion_real
_atom_type_scat_dispersion_imag
_atom_type_scat_source
C C 0.0033 0.0016 'International Tables Vol C Tables 4.2.6.8 and 6.1.1.4'
H H 0.0000 0.0000 'International Tables Vol C Tables 4.2.6.8 and 6.1.1.4'
Dy Dy -0.1892 4.4098 'International Tables Vol C Tables 4.2.6.8 and 6.1.1.4'
N N 0.0061 0.0033 'International Tables Vol C Tables 4.2.6.8 and 6.1.1.4'
O O 0.0106 0.0060 'International Tables Vol C Tables 4.2.6.8 and 6.1.1.4'

loop_
_geom_angle_atom_site_label_1
_geom_angle_atom_site_label_2
_geom_angle_atom_site_label_3
_geom_angle
_geom_angle_site_symmetry_1
_geom_angle_site_symmetry_3
_geom_angle_publ_flag
O1 Dy1 O2 141.07(19) . . ?
O1 Dy1 O3 73.4(2) . . ?
O1 Dy1 O3 74.41(19) . 3_667 ?
O1 Dy1 O4 86.00(19) . 3_667 ?
O1 Dy1 O5 127.7(2) . 3_566 ?
O1 Dy1 O6 84.95(19) . 3_566 ?
O1 Dy1 N1 65.1(2) . . ?
O1 Dy1 N2 129.0(2) . . ?
O1 Dy1 C11 81.5(2) . 3_667 ?
O1 Dy1 C14 107.2(2) . 3_566 ?
O2 Dy1 O3 68.20(17) . 3_667 ?
O2 Dy1 O4 79.1(2) . 3_667 ?
O2 Dy1 O5 74.11(19) . 3_566 ?
O2 Dy1 O6 126.05(19) . 3_566 ?
O2 Dy1 N1 140.6(2) . . ?
O2 Dy1 N2 83.4(2) . . ?
O2 Dy1 C11 69.7(2) . 3_667 ?
O2 Dy1 C14 99.6(2) . 3_566 ?
O3 Dy1 O2 82.7(2) . . ?
O3 Dy1 O3 67.8(2) . 3_667 ?
O3 Dy1 O4 118.86(18) . 3_667 ?
O3 Dy1 O5 77.75(18) . 3_566 ?
O3 Dy1 O6 90.1(2) . 3_566 ?
O3 Dy1 N1 135.7(2) . . ?
O3 Dy1 N2 154.25(18) . . ?
O3 Dy1 C11 93.9(2) . 3_667 ?
O3 Dy1 C11 26.0(2) 3_667 3_667 ?
O3 Dy1 C14 149.1(2) 3_667 3_566 ?
O3 Dy1 C14 82.8(2) . 3_566 ?
O4 Dy1 O3 51.16(18) 3_667 3_667 ?
O4 Dy1 O5 146.31(19) 3_667 3_566 ?
O4 Dy1 N1 74.0(2) 3_667 . ?
O4 Dy1 N2 79.37(18) 3_667 . ?
O4 Dy1 C11 25.3(2) 3_667 3_667 ?
O4 Dy1 C14 157.6(2) 3_667 3_566 ?
O5 Dy1 O3 131.14(19) 3_566 3_667 ?
O5 Dy1 N2 77.64(19) 3_566 . ?
O5 Dy1 C11 143.6(2) 3_566 3_667 ?
O5 Dy1 C14 25.6(2) 3_566 3_566 ?
O6 Dy1 O3 153.12(19) 3_566 3_667 ?
O6 Dy1 O4 145.5(2) 3_566 3_667 ?
O6 Dy1 O5 52.20(19) 3_566 3_566 ?
O6 Dy1 N1 72.0(2) 3_566 . ?
O6 Dy1 N2 80.7(2) 3_566 . ?
O6 Dy1 C11 164.2(2) 3_566 3_667 ?
O6 Dy1 C14 26.6(2) 3_566 3_566 ?
N1 Dy1 O3 112.74(18) . 3_667 ?
N1 Dy1 O5 116.12(18) . 3_566 ?
N1 Dy1 N2 63.9(2) . . ?
N1 Dy1 C11 94.7(2) . 3_667 ?
N1 Dy1 C14 94.8(2) . 3_566 ?
N2 Dy1 O3 125.69(18) . 3_667 ?
N2 Dy1 C11 101.5(2) . 3_667 ?
N2 Dy1 C14 78.3(2) . 3_566 ?
C14 Dy1 C11 169.2(3) 3_566 3_667 ?
C1 O1 Dy1 127.6(5) . . ?
Dy1 O2 H2A 110.3 . . ?
Dy1 O2 H2B 110.8 . . ?
H2A O2 H2B 103.2 . . ?
Dy1 O3 Dy1 112.2(2) . 3_667 ?
C11 O3 Dy1 89.5(4) . 3_667 ?
C11 O3 Dy1 158.3(5) . . ?
C11 O4 Dy1 98.8(5) . 3_667 ?
C14 O5 Dy1 89.7(5) . 3_566 ?
C14 O6 Dy1 96.6(5) . 3_566 ?
C2 N1 Dy1 118.4(6) . . ?
C2 N1 C5 117.8(8) . . ?
C5 N1 Dy1 123.8(5) . . ?
C6 N2 Dy1 119.8(5) . . ?
C10 N2 Dy1 124.6(6) . . ?
C10 N2 C6 115.5(8) . . ?
C5 N3 C4 114.9(8) . . ?
O1 C1 C2 112.7(7) . . ?
O7 C1 O1 126.1(8) . . ?
O7 C1 C2 121.2(8) . . ?
N1 C2 C1 116.3(7) . . ?
N1 C2 C3 120.8(8) . . ?
C3 C2 C1 122.9(8) . . ?
C2 C3 H3 121.6 . . ?
C2 C3 C4 116.7(8) . . ?
C4 C3 H3 121.6 . . ?
N3 C4 C3 123.3(9) . . ?
N3 C4 H4 118.3 . . ?
C3 C4 H4 118.3 . . ?
N1 C5 C6 116.3(8) . . ?
N3 C5 N1 126.4(8) . . ?
N3 C5 C6 117.3(8) . . ?
N2 C6 C5 116.0(7) . . ?
N2 C6 C7 123.5(7) . . ?
C7 C6 C5 120.5(8) . . ?
C6 C7 H7 120.3 . . ?
C6 C7 C8 119.4(9) . . ?
C8 C7 H7 120.3 . . ?
C7 C8 H8 121.4 . . ?
C9 C8 C7 117.2(9) . . ?
C9 C8 H8 121.4 . . ?
C8 C9 H9 119.8 . . ?
C10 C9 C8 120.5(9) . . ?
C10 C9 H9 119.8 . . ?
N2 C10 C9 123.9(10) . . ?
N2 C10 H10 112(5) . . ?
C9 C10 H10 122(5) . . ?
O3 C11 Dy1 64.5(4) . 3_667 ?
O3 C11 C12 118.9(8) . . ?
O4 C11 Dy1 55.9(4) . 3_667 ?
O4 C11 O3 119.7(7) . . ?
O4 C11 C12 121.5(8) . . ?
C12 C11 Dy1 171.6(6) . 3_667 ?
C11 C12 H12 118.7 . . ?
C13 C12 C11 122.7(8) . . ?
C13 C12 H12 118.7 . . ?
C12 C13 H13 117.7 . . ?
C12 C13 C14 124.5(8) . . ?
C14 C13 H13 117.7 . . ?
O5 C14 Dy1 64.8(4) . 3_566 ?
O5 C14 O6 121.5(7) . . ?
O5 C14 C13 123.9(7) . . ?
O6 C14 Dy1 56.8(4) . 3_566 ?
O6 C14 C13 114.5(8) . . ?
C13 C14 Dy1 171.3(6) . 3_566 ?

loop_
_geom_bond_atom_site_label_1
_geom_bond_atom_site_label_2
_geom_bond_distance
_geom_bond_site_symmetry_2
_geom_bond_publ_flag
Dy1 O1 2.333(5) . ?
Dy1 O2 2.356(6) . ?
Dy1 O3 2.621(5) 3_667 ?
Dy1 O3 2.337(6) . ?
Dy1 O4 2.433(5) 3_667 ?
Dy1 O5 2.564(5) 3_566 ?
Dy1 O6 2.388(5) 3_566 ?
Dy1 N1 2.489(7) . ?
Dy1 N2 2.568(7) . ?
Dy1 C11 2.904(7) 3_667 ?
Dy1 C14 2.835(7) 3_566 ?
O1 C1 1.297(10) . ?
O2 H2A 0.8758 . ?
O2 H2B 0.8762 . ?
O3 Dy1 2.621(5) 3_667 ?
O3 C11 1.274(10) . ?
O4 Dy1 2.433(5) 3_667 ?
O4 C11 1.257(10) . ?
O5 Dy1 2.564(5) 3_566 ?
O5 C14 1.223(10) . ?
O6 Dy1 2.388(5) 3_566 ?
O6 C14 1.279(9) . ?
O7 C1 1.212(9) . ?
N1 C2 1.330(9) . ?
N1 C5 1.335(10) . ?
N2 C6 1.369(11) . ?
N2 C10 1.334(11) . ?
N3 C4 1.341(10) . ?
N3 C5 1.317(11) . ?
C1 C2 1.507(12) . ?
C2 C3 1.373(12) . ?
C3 H3 0.9300 . ?
C3 C4 1.382(12) . ?
C4 H4 0.9300 . ?
C5 C6 1.485(11) . ?
C6 C7 1.375(11) . ?
C7 H7 0.9300 . ?
C7 C8 1.385(11) . ?
C8 H8 0.9300 . ?
C8 C9 1.376(13) . ?
C9 H9 0.9300 . ?
C9 C10 1.369(13) . ?
C10 H10 1.06(10) . ?
C11 Dy1 2.904(7) 3_667 ?
C11 C12 1.487(10) . ?
C12 H12 0.9300 . ?
C12 C13 1.304(11) . ?
C13 H13 0.9300 . ?
C13 C14 1.498(10) . ?
C14 Dy1 2.835(7) 3_566 ?

loop_
_geom_torsion_atom_site_label_1
_geom_torsion_atom_site_label_2
_geom_torsion_atom_site_label_3
_geom_torsion_atom_site_label_4
_geom_torsion
_geom_torsion_site_symmetry_1
_geom_torsion_site_symmetry_2
_geom_torsion_site_symmetry_3
_geom_torsion_site_symmetry_4
_geom_torsion_publ_flag
Dy1 O1 C1 O7 -178.2(6) . . . . ?
Dy1 O1 C1 C2 2.5(9) . . . . ?
Dy1 O3 C11 Dy1 177.6(15) . . . 3_667 ?
Dy1 O3 C11 O4 -173.2(9) . . . . ?
Dy1 O3 C11 O4 9.2(7) 3_667 . . . ?
Dy1 O3 C11 C12 -171.3(7) 3_667 . . . ?
Dy1 O3 C11 C12 6.3(19) . . . . ?
Dy1 O4 C11 O3 -10.1(8) 3_667 . . . ?
Dy1 O4 C11 C12 170.4(6) 3_667 . . . ?
Dy1 O5 C14 O6 1.3(9) 3_566 . . . ?
Dy1 O5 C14 C13 -179.3(8) 3_566 . . . ?
Dy1 O6 C14 O5 -1.4(10) 3_566 . . . ?
Dy1 O6 C14 C13 179.1(6) 3_566 . . . ?
Dy1 N1 C2 C1 0.0(8) . . . . ?
Dy1 N1 C2 C3 -179.4(6) . . . . ?
Dy1 N1 C5 N3 178.5(6) . . . . ?
Dy1 N1 C5 C6 0.2(9) . . . . ?
Dy1 N2 C6 C5 -4.0(9) . . . . ?
Dy1 N2 C6 C7 176.8(5) . . . . ?
Dy1 N2 C10 C9 -178.0(6) . . . . ?
O1 C1 C2 N1 -1.5(10) . . . . ?
O1 C1 C2 C3 178.0(8) . . . . ?
O3 C11 C12 C13 -158.7(8) . . . . ?
O4 C11 C12 C13 20.8(12) . . . . ?
O7 C1 C2 N1 179.2(7) . . . . ?
O7 C1 C2 C3 -1.4(12) . . . . ?
N1 C2 C3 C4 0.0(12) . . . . ?
N1 C5 C6 N2 2.5(10) . . . . ?
N1 C5 C6 C7 -178.2(7) . . . . ?
N2 C6 C7 C8 0.6(12) . . . . ?
N3 C5 C6 N2 -175.9(7) . . . . ?
N3 C5 C6 C7 3.3(11) . . . . ?
C1 C2 C3 C4 -179.4(7) . . . . ?
C2 N1 C5 N3 -2.7(12) . . . . ?
C2 N1 C5 C6 179.0(6) . . . . ?
C2 C3 C4 N3 -1.2(13) . . . . ?
C4 N3 C5 N1 1.6(12) . . . . ?
C4 N3 C5 C6 179.9(7) . . . . ?
C5 N1 C2 C1 -178.8(6) . . . . ?
C5 N1 C2 C3 1.7(11) . . . . ?
C5 N3 C4 C3 0.5(12) . . . . ?
C5 C6 C7 C8 -178.5(7) . . . . ?
C6 N2 C10 C9 -0.7(12) . . . . ?
C6 C7 C8 C9 0.6(12) . . . . ?
C7 C8 C9 C10 -1.8(13) . . . . ?
C8 C9 C10 N2 2.0(14) . . . . ?
C10 N2 C6 C5 178.6(7) . . . . ?
C10 N2 C6 C7 -0.6(11) . . . . ?
C11 C12 C13 C14 168.7(8) . . . . ?
C12 C13 C14 O5 56.8(13) . . . . ?
C12 C13 C14 O6 -123.8(10) . . . . ?
